data_7702386
loop_
_publ_author_name
'Pleus, Rainer J.'
'Waden, Harald'
'Saak, Wolfgang'
'Haase, Detlev'
'Pohl, Siegfried'

_publ_section_title
;
 Preparation of the first sulfur-containing cobalt and nickel complexes
 stabilised by the macrocyclic cyclam ligand; observation of S--H bond
 activation
;
_journal_issue 15
_journal_name_full 'Journal of the Chemical Society, Dalton Transactions'
_journal_page_first 2601
_journal_paper_doi 10.1039/a902015b
_journal_year 1999
_chemical_formula_sum 'C20 H52 Co2 N8 S4'
_chemical_formula_weight 650.80
_space_group_IT_number 61
_space_group_name_Hall '-P 2ac 2ab'
_space_group_name_H-M_alt 'P b c a'
_symmetry_cell_setting orthorhombic
_symmetry_space_group_name_H-M 'P b c a'
_atom_sites_solution_hydrogens geom
_atom_sites_solution_primary direct
_atom_sites_solution_secondary difmap
_audit_creation_method SHELXL
_cell_angle_alpha 90.00
_cell_angle_beta 90.00
_cell_angle_gamma 90.00
_cell_formula_units_Z 4
_cell_length_a 12.482(6)
_cell_length_b 14.699(7)
_cell_length_c 16.045(6)
_cell_measurement_reflns_used 42
_cell_measurement_temperature 293(2)
_cell_measurement_theta_max 16.8
_cell_measurement_theta_min 11.8
_cell_volume 2944(2)
_computing_cell_refinement 'STADI4 (STOE, 1996)'
_computing_data_collection 'STADI4 (STOE, 1996)'
_computing_data_reduction 'X-RED  (STOE, 1996)'
_computing_molecular_graphics 'SHELXTL-PC (Siemens, 1990)'
_computing_publication_material 'SHELXL-93 (Sheldrick, 1993)'
_computing_structure_refinement 'SHELXL-93 (Sheldrick, 1993)'
_computing_structure_solution 'SHELXTL-PC (Siemens, 1990)'
_diffrn_ambient_temperature 293(2)
_diffrn_measurement_device 'Siemens STOE AED2 4-circle-diffractometer'
_diffrn_measurement_method
; Scan width (omega) = 2.46 - 2.58, scan ratio 2theta:omega = 0.00
  I(Net) and sigma(I) calculated according to Blessing (1987)
;
_diffrn_radiation_monochromator graphite
_diffrn_radiation_source 'fine-focus sealed tube'
_diffrn_radiation_type MoK\a
_diffrn_radiation_wavelength 0.71073
_diffrn_reflns_av_R_equivalents 0.0000
_diffrn_reflns_av_sigmaI/netI 0.0377
_diffrn_reflns_limit_h_max 14
_diffrn_reflns_limit_h_min 0
_diffrn_reflns_limit_k_max 16
_diffrn_reflns_limit_k_min 0
_diffrn_reflns_limit_l_max 18
_diffrn_reflns_limit_l_min 0
_diffrn_reflns_number 2304
_diffrn_reflns_theta_max 23.96
_diffrn_reflns_theta_min 2.49
_diffrn_standards_decay_% 3.5
_diffrn_standards_interval_time 45
_diffrn_standards_number 3
_exptl_absorpt_coefficient_mu 1.436
_exptl_absorpt_correction_T_max 0.6632
_exptl_absorpt_correction_T_min 0.3734
_exptl_absorpt_correction_type empirical
_exptl_crystal_colour 'dark brown'
_exptl_crystal_density_diffrn 1.468
_exptl_crystal_description plate
_exptl_crystal_F_000 1384
_exptl_crystal_size_max 0.420
_exptl_crystal_size_mid 0.420
_exptl_crystal_size_min 0.170
_refine_diff_density_max 0.505
_refine_diff_density_min -0.315
_refine_diff_density_rms 0.088
_refine_ls_extinction_method none
_refine_ls_goodness_of_fit_all 1.262
_refine_ls_goodness_of_fit_obs 1.208
_refine_ls_matrix_type full
_refine_ls_number_parameters 170
_refine_ls_number_reflns 2285
_refine_ls_number_restraints 0
_refine_ls_restrained_S_all 1.309
_refine_ls_restrained_S_obs 1.208
_refine_ls_R_factor_all 0.0860
_refine_ls_R_factor_obs 0.0553
_refine_ls_shift/esd_max -0.001
_refine_ls_shift/esd_mean 0.000
_refine_ls_structure_factor_coef Fsqd
_refine_ls_weighting_details 'w=1/[\s^2^(Fo^2^)+(0.0511P)^2^+2.6035P] where P=(Fo^2^+2Fc^2^)/3'
_refine_ls_weighting_scheme calc
_refine_ls_wR_factor_all 0.1403
_refine_ls_wR_factor_obs 0.1114
_reflns_number_observed 1740
_reflns_number_total 2304
_reflns_observed_criterion >2sigma(I)
_cod_data_source_file 902015b.txt
_cod_data_source_block compound_5
_cod_depositor_comments
;
The following automatic conversions were performed:

data item '_refine_ls_weighting_scheme' value 'calc
w=1/[\s^2^(Fo^2^)+(0.0511P)^2^+2.6035P] where P=(Fo^2^+2Fc^2^)/3' was
changed to 'calc'. A new data item '_refine_ls_weighting_details' was
created with the value set to
'w=1/[\s^2^(Fo^2^)+(0.0511P)^2^+2.6035P] where P=(Fo^2^+2Fc^2^)/3'.

Automatic conversion script
Id: cif_fix_values 6909 2019-04-08 15:41:33Z antanas 
;
_cod_original_cell_volume 2943.8(23)
_cod_original_sg_symbol_H-M Pbca
_cod_database_code 7702386

loop_
_symmetry_equiv_pos_as_xyz
'x, y, z'
'-x+1/2, -y, z+1/2'
'-x, y+1/2, -z+1/2'
'x+1/2, -y+1/2, -z'
'-x, -y, -z'
'x-1/2, y, -z-1/2'
'x, -y-1/2, z-1/2'
'-x-1/2, y-1/2, z'

loop_
_atom_site_aniso_label
_atom_site_aniso_U_11
_atom_site_aniso_U_22
_atom_site_aniso_U_33
_atom_site_aniso_U_23
_atom_site_aniso_U_13
_atom_site_aniso_U_12
Co 0.0413(4) 0.0328(4) 0.0266(4) -0.0032(3) 0.0032(3) 0.0011(3)
S1 0.0495(9) 0.0424(8) 0.0369(8) -0.0055(7) 0.0038(7) 0.0059(7)
S2 0.0554(11) 0.0484(10) 0.0519(11) -0.0014(9) -0.0029(9) -0.0063(8)
N1 0.061(3) 0.042(3) 0.038(3) 0.001(2) 0.004(2) 0.001(2)
N2 0.050(3) 0.037(2) 0.037(3) -0.007(2) 0.007(2) -0.004(2)
N3 0.045(3) 0.047(3) 0.037(3) -0.001(2) 0.008(2) -0.001(2)
N4 0.047(3) 0.048(3) 0.038(3) -0.009(2) 0.002(2) 0.000(2)
C1 0.064(4) 0.049(3) 0.048(4) 0.006(3) 0.015(3) -0.005(3)
C2 0.051(4) 0.048(3) 0.058(4) 0.002(3) 0.011(3) -0.007(3)
C3 0.049(4) 0.058(4) 0.048(4) -0.013(3) -0.011(3) 0.001(3)
C4 0.062(4) 0.066(4) 0.043(4) -0.004(3) -0.009(3) 0.006(3)
C5 0.071(5) 0.065(4) 0.039(4) 0.007(3) 0.004(3) 0.002(4)
C6 0.059(4) 0.044(3) 0.052(4) 0.005(3) 0.006(3) 0.000(3)
C7 0.056(4) 0.032(3) 0.068(4) -0.011(3) 0.008(3) -0.005(3)
C8 0.066(4) 0.066(4) 0.041(4) -0.019(3) -0.009(3) 0.001(3)
C9 0.083(5) 0.088(5) 0.029(3) -0.010(4) -0.002(3) 0.002(4)
C10 0.089(5) 0.073(5) 0.029(4) 0.012(3) -0.005(3) 0.002(4)

loop_
_atom_site_label
_atom_site_type_symbol
_atom_site_fract_x
_atom_site_fract_y
_atom_site_fract_z
_atom_site_U_iso_or_equiv
_atom_site_thermal_displace_type
_atom_site_occupancy
_atom_site_calc_flag
_atom_site_refinement_flags
Co Co 0.10143(6) 0.92661(4) 0.45959(4) 0.0336(3) Uani 1 d .
S1 S -0.08083(12) 0.95014(10) 0.45438(9) 0.0429(4) Uani 1 d .
H1SA H -0.1259(83) 0.8936(79) 0.4638(65) 0.074(35) Uiso 0.60 d P
H1SB H -0.0377(118) 1.0150(105) 0.4188(98) 0.070(47) Uiso 0.40 d P
S2 S 0.1531(2) 1.23772(13) 0.36321(13) 0.0519(5) Uani 1 d .
H2SA H 0.1547(95) 1.2646(81) 0.3285(79) 0.068(47) Uiso 0.60 d P
H2SB H 0.2295(174) 1.2041(130) 0.3557(117) 0.109(69) Uiso 0.40 d P
N1 N 0.1359(4) 1.0049(3) 0.3585(3) 0.0471(12) Uani 1 d .
H1 H 0.1217(4) 1.0630(3) 0.3745(3) 0.057 Uiso 1 calc R
N2 N 0.2671(4) 0.9235(3) 0.4737(3) 0.0412(11) Uani 1 d .
H2 H 0.2914(4) 0.8718(3) 0.4488(3) 0.049 Uiso 1 calc R
N3 N 0.0882(4) 0.8323(3) 0.5519(3) 0.0431(11) Uani 1 d .
H3 H 0.0193(4) 0.8358(3) 0.5701(3) 0.052 Uiso 1 calc R
N4 N 0.0938(4) 0.8143(3) 0.3820(3) 0.0446(12) Uani 1 d .
H4 H 0.1622(4) 0.7980(3) 0.3692(3) 0.053 Uiso 1 calc R
C1 C 0.2521(5) 1.0022(4) 0.3435(4) 0.054(2) Uani 1 d .
H1A H 0.2740(5) 1.0552(4) 0.3118(4) 0.065 Uiso 1 calc R
H1B H 0.2705(5) 0.9482(4) 0.3118(4) 0.065 Uiso 1 calc R
C2 C 0.3087(5) 1.0009(4) 0.4259(4) 0.052(2) Uani 1 d .
H2A H 0.3853(5) 0.9945(4) 0.4177(4) 0.063 Uiso 1 calc R
H2B H 0.2956(5) 1.0572(4) 0.4558(4) 0.063 Uiso 1 calc R
C3 C 0.3103(5) 0.9251(4) 0.5604(4) 0.052(2) Uani 1 d .
H3A H 0.2865(5) 0.9802(4) 0.5881(4) 0.062 Uiso 1 calc R
H3B H 0.3879(5) 0.9261(4) 0.5584(4) 0.062 Uiso 1 calc R
C4 C 0.2739(5) 0.8437(4) 0.6099(4) 0.057(2) Uani 1 d .
H4A H 0.2925(5) 0.7889(4) 0.5795(4) 0.068 Uiso 1 calc R
H4B H 0.3123(5) 0.8426(4) 0.6624(4) 0.068 Uiso 1 calc R
C5 C 0.1562(5) 0.8430(5) 0.6272(4) 0.058(2) Uani 1 d .
H5A H 0.1406(5) 0.7937(5) 0.6654(4) 0.070 Uiso 1 calc R
H5B H 0.1372(5) 0.8995(5) 0.6547(4) 0.070 Uiso 1 calc R
C6 C 0.1001(5) 0.7405(4) 0.5160(4) 0.052(2) Uani 1 d .
H6A H 0.0667(5) 0.6957(4) 0.5519(4) 0.062 Uiso 1 calc R
H6B H 0.1754(5) 0.7253(4) 0.5102(4) 0.062 Uiso 1 calc R
C7 C 0.0472(5) 0.7410(4) 0.4328(4) 0.052(2) Uani 1 d .
H7A H 0.0578(5) 0.6829(4) 0.4054(4) 0.062 Uiso 1 calc R
H7B H -0.0292(5) 0.7508(4) 0.4393(4) 0.062 Uiso 1 calc R
C8 C 0.0345(6) 0.8240(4) 0.3032(4) 0.057(2) Uani 1 d .
H8A H -0.0393(6) 0.8399(4) 0.3155(4) 0.069 Uiso 1 calc R
H8B H 0.0343(6) 0.7660(4) 0.2744(4) 0.069 Uiso 1 calc R
C9 C 0.0816(6) 0.8955(5) 0.2465(4) 0.067(2) Uani 1 d .
H9A H 0.0449(6) 0.8932(5) 0.1932(4) 0.080 Uiso 1 calc R
H9B H 0.1564(6) 0.8812(5) 0.2366(4) 0.080 Uiso 1 calc R
C10 C 0.0737(6) 0.9910(5) 0.2809(4) 0.064(2) Uani 1 d .
H10A H 0.0990(6) 1.0335(5) 0.2391(4) 0.076 Uiso 1 calc R
H10B H -0.0010(6) 1.0048(5) 0.2919(4) 0.076 Uiso 1 calc R

loop_
_atom_type_symbol
_atom_type_description
_atom_type_scat_dispersion_real
_atom_type_scat_dispersion_imag
_atom_type_scat_source
C C 0.0033 0.0016 'International Tables Vol C Tables 4.2.6.8 and 6.1.1.4'
H H 0.0000 0.0000 'International Tables Vol C Tables 4.2.6.8 and 6.1.1.4'
N N 0.0061 0.0033 'International Tables Vol C Tables 4.2.6.8 and 6.1.1.4'
S S 0.1246 0.1234 'International Tables Vol C Tables 4.2.6.8 and 6.1.1.4'
Co Co 0.3494 0.9721 'International Tables Vol C Tables 4.2.6.8 and 6.1.1.4'

loop_
_geom_angle_atom_site_label_1
_geom_angle_atom_site_label_2
_geom_angle_atom_site_label_3
_geom_angle
_geom_angle_site_symmetry_1
_geom_angle_site_symmetry_3
N1 Co N3 169.2(2) . .
N1 Co N4 88.9(2) . .
N3 Co N4 83.7(2) . .
N1 Co N2 83.6(2) . .
N3 Co N2 89.3(2) . .
N4 Co N2 95.4(2) . .
N1 Co S1 93.26(15) . 5_576
N3 Co S1 95.22(14) . 5_576
N4 Co S1 170.91(14) . 5_576
N2 Co S1 93.63(12) . 5_576
N1 Co S1 95.46(14) . .
N3 Co S1 92.77(14) . .
N4 Co S1 93.00(14) . .
N2 Co S1 171.54(13) . .
S1 Co S1 78.01(6) 5_576 .
H1SA S1 H1SB 160.5(92) . .
H1SA S1 Co 119.6(59) . 5_576
H1SB S1 Co 73.6(71) . 5_576
H1SA S1 Co 114.8(58) . .
H1SB S1 Co 72.7(68) . .
Co S1 Co 101.99(6) 5_576 .
H2SA S2 H2SB 98.5(100) . .
C1 N1 C10 112.1(5) . .
C1 N1 Co 108.9(4) . .
C10 N1 Co 118.8(4) . .
C2 N2 C3 110.3(5) . .
C2 N2 Co 106.1(3) . .
C3 N2 Co 117.4(3) . .
C6 N3 C5 110.9(5) . .
C6 N3 Co 109.3(3) . .
C5 N3 Co 118.3(4) . .
C7 N4 C8 110.3(5) . .
C7 N4 Co 105.7(3) . .
C8 N4 Co 117.5(4) . .
N1 C1 C2 108.7(5) . .
N2 C2 C1 107.7(5) . .
N2 C3 C4 111.7(5) . .
C5 C4 C3 113.5(5) . .
N3 C5 C4 114.3(5) . .
N3 C6 C7 107.5(5) . .
N4 C7 C6 108.9(5) . .
N4 C8 C9 112.9(5) . .
C8 C9 C10 113.6(5) . .
N1 C10 C9 113.6(5) . .

loop_
_geom_bond_atom_site_label_1
_geom_bond_atom_site_label_2
_geom_bond_distance
_geom_bond_site_symmetry_2
Co N1 2.035(5) .
Co N3 2.034(4) .
Co N4 2.070(4) .
Co N2 2.081(5) .
Co S1 2.292(2) 5_576
Co S1 2.303(2) .
S1 H1SA 1.01(12) .
S1 H1SB 1.23(16) .
S1 Co 2.292(2) 5_576
S2 H2SA 0.68(12) .
S2 H2SB 1.08(22) .
N1 C1 1.471(8) .
N1 C10 1.481(7) .
N2 C2 1.466(7) .
N2 C3 1.492(7) .
N3 C6 1.475(7) .
N3 C5 1.486(7) .
N4 C7 1.470(7) .
N4 C8 1.473(7) .
C1 C2 1.499(9) .
C3 C4 1.506(8) .
C4 C5 1.495(8) .
C6 C7 1.490(9) .
C8 C9 1.509(9) .
C9 C10 1.512(9) .
